data_7704433
loop_
_publ_author_name
'Mortis, Alexandros'
'Barisic, Damir'
'Eichele, Klaus'
'Maichle-M\"ossmer, C\"acilia'
'Anwander, Reiner'

_publ_section_title
;
 Scandium bis(trimethylsilyl)methyl complexes revisited: extending the
 <sup>45</sup>Sc NMR chemical shift range and a new structural motif of
 Li[CH(SiMe<sub>3</sub>)<sub>2</sub>].
;
_journal_issue 23
_journal_name_full 'Dalton transactions (Cambridge, England : 2003)'
_journal_page_first 7829
_journal_page_last 7841
_journal_paper_doi 10.1039/d0dt01247e
_journal_volume 49
_journal_year 2020
_chemical_formula_sum 'C33 H81 Cl Li O3 Sc Si6'
_chemical_formula_weight 781.86
_chemical_properties_physical Air-sensitive,Moisture-sensitive
_space_group_crystal_system triclinic
_space_group_IT_number 2
_space_group_name_Hall '-P 1'
_space_group_name_H-M_alt 'P -1'
_atom_sites_solution_hydrogens mixed
_audit_creation_method SHELXL-2014/7
_audit_update_record
;
2020-03-16 deposited with the CCDC.	2020-05-18 downloaded from the CCDC.
;
_cell_angle_alpha 96.181(2)
_cell_angle_beta 90.239(2)
_cell_angle_gamma 116.570(2)
_cell_formula_units_Z 2
_cell_length_a 11.9397(19)
_cell_length_b 12.830(2)
_cell_length_c 17.909(3)
_cell_measurement_reflns_used 9274
_cell_measurement_temperature 100(2)
_cell_measurement_theta_max 25.12
_cell_measurement_theta_min 2.237
_cell_volume 2435.2(7)
_computing_cell_refinement 'SAINT V8.38A (Bruker AXS Inc., 2017)'
_computing_data_collection 'APEX3 v2017.3-0 (Bruker AXS)'
_computing_data_reduction 'SAINT V8.38A (Bruker AXS Inc., 2017)'
_computing_structure_refinement 'SHELXL-2014/7 (Sheldrick, 2014)'
_computing_structure_solution 'XT, VERSION 2014/5,SHELXS-13 (Sheldrick 2008)'
_diffrn_ambient_temperature 100(2)
_diffrn_measured_fraction_theta_full 0.998
_diffrn_measured_fraction_theta_max 0.994
_diffrn_measurement_device_type 'Bruker APEX II DUO'
_diffrn_measurement_method 'omega scans'
_diffrn_radiation_type MoK\a
_diffrn_radiation_wavelength 0.71073
_diffrn_reflns_av_R_equivalents 0.1575
_diffrn_reflns_av_unetI/netI 0.0750
_diffrn_reflns_Laue_measured_fraction_full 0.998
_diffrn_reflns_Laue_measured_fraction_max 0.994
_diffrn_reflns_limit_h_max 15
_diffrn_reflns_limit_h_min -15
_diffrn_reflns_limit_k_max 16
_diffrn_reflns_limit_k_min -16
_diffrn_reflns_limit_l_max 22
_diffrn_reflns_limit_l_min -22
_diffrn_reflns_number 67053
_diffrn_reflns_point_group_measured_fraction_full 0.998
_diffrn_reflns_point_group_measured_fraction_max 0.994
_diffrn_reflns_theta_full 25.242
_diffrn_reflns_theta_max 27.095
_diffrn_reflns_theta_min 2.169
_diffrn_source 'ImuS-focus sealed tube'
_exptl_absorpt_coefficient_mu 0.380
_exptl_absorpt_correction_T_max 0.7455
_exptl_absorpt_correction_T_min 0.6314
_exptl_absorpt_correction_type multi-scan
_exptl_absorpt_process_details sadabs
_exptl_crystal_colour colourless
_exptl_crystal_density_diffrn 1.066
_exptl_crystal_description block
_exptl_crystal_F_000 856
_exptl_crystal_size_max 0.285
_exptl_crystal_size_mid 0.153
_exptl_crystal_size_min 0.134
_refine_diff_density_max 1.426
_refine_diff_density_min -0.541
_refine_diff_density_rms 0.092
_refine_ls_extinction_method none
_refine_ls_goodness_of_fit_ref 1.070
_refine_ls_hydrogen_treatment mixed
_refine_ls_matrix_type full
_refine_ls_number_parameters 513
_refine_ls_number_reflns 10683
_refine_ls_number_restraints 562
_refine_ls_restrained_S_all 1.086
_refine_ls_R_factor_all 0.0892
_refine_ls_R_factor_gt 0.0698
_refine_ls_shift/su_max 0.001
_refine_ls_shift/su_mean 0.000
_refine_ls_structure_factor_coef Fsqd
_refine_ls_weighting_details 'w=1/[\s^2^(Fo^2^)+(0.1301P)^2^+0.2157P] where P=(Fo^2^+2Fc^2^)/3'
_refine_ls_weighting_scheme calc
_refine_ls_wR_factor_gt 0.1995
_refine_ls_wR_factor_ref 0.2148
_reflns_Friedel_coverage 0.000
_reflns_number_gt 7880
_reflns_number_total 10683
_reflns_threshold_expression 'I > 2\s(I)'
_cod_data_source_file d0dt01247e2.cif
_cod_data_source_block 2_mo_am234_0m_a
_cod_depositor_comments 'Adding full bibliography for 7704428--7704433.cif.'
_cod_original_cell_volume 2435.1(7)
_cod_database_code 7704433
_shelx_shelxl_version_number 2014/7
_shelx_space_group_comment
;
The symmetry employed for this shelxl refinement is uniquely defined
by the following loop, which should always be used as a source of
symmetry information in preference to the above space-group names.
They are only intended as comments.
;
_shelx_estimated_absorpt_t_min 0.899
_shelx_estimated_absorpt_t_max 0.951

loop_
_space_group_symop_operation_xyz
'x, y, z'
'-x, -y, -z'

loop_
_atom_site_label
_atom_site_type_symbol
_atom_site_fract_x
_atom_site_fract_y
_atom_site_fract_z
_atom_site_U_iso_or_equiv
_atom_site_adp_type
_atom_site_occupancy
_atom_site_site_symmetry_order
_atom_site_calc_flag
_atom_site_refinement_flags_posn
_atom_site_refinement_flags_adp
_atom_site_refinement_flags_occupancy
_atom_site_disorder_assembly
_atom_site_disorder_group
O1_2 O 0.1040(11) 0.2078(13) 0.1492(8) 0.037(3) Uani 0.349(12) 1 d D U P A 2
C1_2 C -0.0329(11) 0.1231(11) 0.1473(6) 0.057(3) Uani 0.349(12) 1 d D U P A 2
H1C_2 H -0.0461 0.0578 0.1766 0.068 Uiso 0.349(12) 1 calc R U P A 2
H1D_2 H -0.0817 0.1634 0.1687 0.068 Uiso 0.349(12) 1 calc R U P A 2
C2_2 C -0.0711(15) 0.0796(13) 0.0690(8) 0.066(3) Uani 0.349(12) 1 d D U P A 2
H2C_2 H -0.0375 0.0247 0.0496 0.079 Uiso 0.349(12) 1 calc R U P A 2
H2D_2 H -0.1636 0.0406 0.0604 0.079 Uiso 0.349(12) 1 calc R U P A 2
C3_2 C -0.0150(17) 0.1865(16) 0.0366(9) 0.083(4) Uani 0.349(12) 1 d D U P A 2
H3C_2 H 0.0154 0.1749 -0.0135 0.100 Uiso 0.349(12) 1 calc R U P A 2
H3D_2 H -0.0749 0.2197 0.0314 0.100 Uiso 0.349(12) 1 calc R U P A 2
C4_2 C 0.0856(15) 0.2597(10) 0.0886(8) 0.058(3) Uani 0.349(12) 1 d D U P A 2
H4C_2 H 0.1636 0.2903 0.0613 0.070 Uiso 0.349(12) 1 calc R U P A 2
H4D_2 H 0.0720 0.3278 0.1089 0.070 Uiso 0.349(12) 1 calc R U P A 2
O1_1 O 0.1308(7) 0.2043(8) 0.1431(5) 0.0523(19) Uani 0.651(12) 1 d D U P A 1
C1_1 C 0.0132(10) 0.0858(9) 0.1275(6) 0.099(3) Uani 0.651(12) 1 d D U P A 1
H1A_1 H 0.0324 0.0248 0.1003 0.119 Uiso 0.651(12) 1 calc R U P A 1
H1B_1 H -0.0275 0.0583 0.1744 0.119 Uiso 0.651(12) 1 calc R U P A 1
C2_1 C -0.0644(10) 0.1188(10) 0.0795(7) 0.099(3) Uani 0.651(12) 1 d D U P A 1
H2A_1 H -0.1303 0.0488 0.0491 0.119 Uiso 0.651(12) 1 calc R U P A 1
H2B_1 H -0.1042 0.1604 0.1102 0.119 Uiso 0.651(12) 1 calc R U P A 1
C3_1 C 0.0266(8) 0.1955(11) 0.0322(6) 0.091(3) Uani 0.651(12) 1 d D U P A 1
H3A_1 H 0.0298 0.1513 -0.0159 0.109 Uiso 0.651(12) 1 calc R U P A 1
H3B_1 H 0.0065 0.2595 0.0214 0.109 Uiso 0.651(12) 1 calc R U P A 1
C4_1 C 0.1392(9) 0.2396(8) 0.0750(4) 0.073(2) Uani 0.651(12) 1 d D U P A 1
H4A_1 H 0.1973 0.2167 0.0466 0.088 Uiso 0.651(12) 1 calc R U P A 1
H4B_1 H 0.1768 0.3264 0.0812 0.088 Uiso 0.651(12) 1 calc R U P A 1
C1 C 0.1137(3) 0.6944(3) 0.24302(18) 0.0326(6) Uani 1 1 d . U . . .
H1 H 0.1451 0.7565 0.2084 0.039 Uiso 1 1 calc R U . . .
O1 O 0.36785(19) 0.27059(19) 0.24579(11) 0.0336(5) Uani 1 1 d . U . . .
Cl1 Cl 0.25466(8) 0.47876(6) 0.25326(5) 0.0398(2) Uani 1 1 d . U . . .
C2 C 0.0945(4) 0.5468(4) 0.0936(2) 0.0672(12) Uani 1 1 d . U . . .
H2E H 0.0376 0.4813 0.0573 0.101 Uiso 1 1 calc R U . . .
H2F H 0.1598 0.5287 0.1130 0.101 Uiso 1 1 calc R U . . .
H2G H 0.1335 0.6182 0.0688 0.101 Uiso 1 1 calc R U . . .
O2 O 0.1088(2) 0.2074(2) 0.31863(14) 0.0447(6) Uani 1 1 d . U . . .
C3 C -0.0775(4) 0.4290(3) 0.2147(3) 0.0644(12) Uani 1 1 d . U . . .
H3E H -0.1378 0.3688 0.1768 0.097 Uiso 1 1 calc R U . . .
H3F H -0.1219 0.4402 0.2584 0.097 Uiso 1 1 calc R U . . .
H3G H -0.0156 0.4040 0.2305 0.097 Uiso 1 1 calc R U . . .
C4 C -0.1217(4) 0.5975(4) 0.1280(3) 0.0676(12) Uani 1 1 d . U . . .
H4E H -0.0825 0.6665 0.1009 0.101 Uiso 1 1 calc R U . . .
H4F H -0.1727 0.6114 0.1668 0.101 Uiso 1 1 calc R U . . .
H4G H -0.1752 0.5288 0.0925 0.101 Uiso 1 1 calc R U . . .
C5 C -0.1066(3) 0.6485(4) 0.3474(3) 0.0558(10) Uani 1 1 d . U . . .
H5A H -0.1721 0.6076 0.3068 0.084 Uiso 1 1 calc R U . . .
H5B H -0.1367 0.6876 0.3865 0.084 Uiso 1 1 calc R U . . .
H5C H -0.0862 0.5916 0.3690 0.084 Uiso 1 1 calc R U . . .
C6 C -0.0094(4) 0.8608(4) 0.2607(2) 0.0553(10) Uani 1 1 d . U . . .
H6A H 0.0636 0.9192 0.2387 0.083 Uiso 1 1 calc R U . . .
H6B H -0.0419 0.9008 0.2977 0.083 Uiso 1 1 calc R U . . .
H6C H -0.0747 0.8140 0.2209 0.083 Uiso 1 1 calc R U . . .
C7 C 0.1418(3) 0.8594(3) 0.39138(19) 0.0441(8) Uani 1 1 d . U . . .
H7A H 0.2158 0.9230 0.3737 0.066 Uiso 1 1 calc R U . . .
H7B H 0.1681 0.8138 0.4213 0.066 Uiso 1 1 calc R U . . .
H7C H 0.0955 0.8928 0.4224 0.066 Uiso 1 1 calc R U . . .
C8 C 0.4250(3) 0.7791(3) 0.17752(18) 0.0337(7) Uani 1 1 d . U . . .
H8 H 0.484(4) 0.797(4) 0.214(3) 0.074(15) Uiso 1 1 d . . . . .
C9 C 0.2963(4) 0.8978(4) 0.0874(2) 0.0564(10) Uani 1 1 d . U . . .
H9A H 0.3102 0.8624 0.0393 0.085 Uiso 1 1 calc R U . . .
H9B H 0.3001 0.9743 0.0812 0.085 Uiso 1 1 calc R U . . .
H9C H 0.2136 0.8462 0.1040 0.085 Uiso 1 1 calc R U . . .
C10 C 0.3919(3) 0.9919(3) 0.2493(2) 0.0423(8) Uani 1 1 d . U . . .
H10A H 0.3901 1.0647 0.2392 0.063 Uiso 1 1 calc R U . . .
H10B H 0.4592 1.0101 0.2875 0.063 Uiso 1 1 calc R U . . .
H10C H 0.3113 0.9393 0.2677 0.063 Uiso 1 1 calc R U . . .
C11 C 0.5733(4) 1.0309(3) 0.1274(3) 0.0614(11) Uani 1 1 d . U . . .
H11A H 0.5899 1.0004 0.0783 0.092 Uiso 1 1 calc R U . . .
H11B H 0.6421 1.0473 0.1640 0.092 Uiso 1 1 calc R U . . .
H11C H 0.5666 1.1034 0.1228 0.092 Uiso 1 1 calc R U . . .
C13 C 0.4508(6) 0.5580(4) 0.1053(3) 0.0771(15) Uani 1 1 d . U . . .
H13A H 0.3633 0.5090 0.0869 0.116 Uiso 1 1 calc R U . . .
H13B H 0.4620 0.5448 0.1571 0.116 Uiso 1 1 calc R U . . .
H13C H 0.5059 0.5373 0.0732 0.116 Uiso 1 1 calc R U . . .
C15 C 0.3913(3) 0.7533(3) 0.37706(17) 0.0333(6) Uani 1 1 d . U . . .
H15 H 0.3799 0.8254 0.3911 0.040 Uiso 1 1 calc R U . . .
C16 C 0.6515(4) 0.9517(4) 0.3433(3) 0.0811(15) Uani 1 1 d . U . . .
H16A H 0.6335 0.9403 0.2888 0.122 Uiso 1 1 calc R U . . .
H16B H 0.7417 0.9804 0.3540 0.122 Uiso 1 1 calc R U . . .
H16C H 0.6255 1.0094 0.3668 0.122 Uiso 1 1 calc R U . . .
C17 C 0.6387(6) 0.8401(6) 0.4805(3) 0.113(2) Uani 1 1 d . U . . .
H17A H 0.7263 0.8548 0.4773 0.170 Uiso 1 1 calc R U . . .
H17B H 0.5939 0.7729 0.5084 0.170 Uiso 1 1 calc R U . . .
H17C H 0.6355 0.9097 0.5068 0.170 Uiso 1 1 calc R U . . .
C18 C 0.6052(4) 0.6959(5) 0.3298(3) 0.0748(13) Uani 1 1 d . U . . .
H18A H 0.5656 0.6739 0.2788 0.112 Uiso 1 1 calc R U . . .
H18B H 0.5757 0.6260 0.3561 0.112 Uiso 1 1 calc R U . . .
H18C H 0.6965 0.7300 0.3272 0.112 Uiso 1 1 calc R U . . .
C19 C 0.3228(5) 0.7412(5) 0.5428(2) 0.0768(15) Uani 1 1 d . U . . .
H19A H 0.4111 0.7813 0.5612 0.115 Uiso 1 1 calc R U . . .
H19B H 0.2733 0.6876 0.5783 0.115 Uiso 1 1 calc R U . . .
H19C H 0.2919 0.7994 0.5382 0.115 Uiso 1 1 calc R U . . .
C20 C 0.3640(5) 0.5418(4) 0.4598(2) 0.0667(13) Uani 1 1 d . U . . .
H20A H 0.3517 0.4932 0.4114 0.100 Uiso 1 1 calc R U . . .
H20B H 0.3161 0.4921 0.4975 0.100 Uiso 1 1 calc R U . . .
H20C H 0.4533 0.5809 0.4760 0.100 Uiso 1 1 calc R U . . .
C21 C 0.1338(4) 0.5696(4) 0.4277(2) 0.0578(10) Uani 1 1 d . U . . .
H21A H 0.1174 0.5302 0.3760 0.087 Uiso 1 1 calc R U . . .
H21B H 0.0949 0.6228 0.4333 0.087 Uiso 1 1 calc R U . . .
H21C H 0.0984 0.5108 0.4627 0.087 Uiso 1 1 calc R U . . .
C22 C 0.4401(3) 0.2872(3) 0.17988(18) 0.0397(7) Uani 1 1 d . U . . .
H22A H 0.4361 0.3489 0.1529 0.048 Uiso 0.306(15) 1 calc R U P B 1
H22B H 0.4093 0.2133 0.1451 0.048 Uiso 0.306(15) 1 calc R U P B 1
H22C H 0.4073 0.3189 0.1419 0.048 Uiso 0.694(15) 1 calc R U P B 2
H22D H 0.4362 0.2117 0.1571 0.048 Uiso 0.694(15) 1 calc R U P B 2
C25 C 0.4529(3) 0.3134(3) 0.31221(19) 0.0431(8) Uani 1 1 d . U . . .
H25A H 0.4249 0.3552 0.3517 0.052 Uiso 0.306(15) 1 calc R U P B 1
H25B H 0.4613 0.2487 0.3330 0.052 Uiso 0.306(15) 1 calc R U P B 1
H25C H 0.4281 0.2530 0.3471 0.052 Uiso 0.694(15) 1 calc R U P B 2
H25D H 0.4524 0.3850 0.3388 0.052 Uiso 0.694(15) 1 calc R U P B 2
C26 C 0.1480(3) 0.1692(4) 0.3805(2) 0.0501(9) Uani 1 1 d . U . . .
H26A H 0.2229 0.2346 0.4078 0.060 Uiso 1 1 calc R U . . .
H26B H 0.1690 0.1045 0.3632 0.060 Uiso 1 1 calc R U . . .
C27 C 0.0398(4) 0.1276(4) 0.4307(2) 0.0558(10) Uani 1 1 d . U . . .
H27A H -0.0208 0.0449 0.4145 0.067 Uiso 1 1 calc R U . . .
H27B H 0.0690 0.1357 0.4838 0.067 Uiso 1 1 calc R U . . .
C28 C -0.0159(4) 0.2083(4) 0.4202(3) 0.0641(11) Uani 1 1 d . U . . .
H28A H -0.1054 0.1734 0.4319 0.077 Uiso 1 1 calc R U . . .
H28B H 0.0302 0.2847 0.4519 0.077 Uiso 1 1 calc R U . . .
C29 C -0.0010(4) 0.2215(4) 0.3393(3) 0.0683(12) Uani 1 1 d . U . . .
H29A H -0.0761 0.1612 0.3091 0.082 Uiso 1 1 calc R U . . .
H29B H 0.0098 0.3000 0.3300 0.082 Uiso 1 1 calc R U . . .
Li1 Li 0.2112(5) 0.2783(5) 0.2393(3) 0.0342(10) Uani 1 1 d . U . . .
Sc1 Sc 0.29314(4) 0.68195(4) 0.26198(3) 0.02266(15) Uani 1 1 d . U . . .
Si1 Si 0.00398(9) 0.57043(9) 0.17349(6) 0.0485(3) Uani 1 1 d . U . . .
Si2 Si 0.03807(8) 0.76130(8) 0.30850(6) 0.0386(2) Uani 1 1 d . U . . .
Si3 Si 0.42130(9) 0.91807(8) 0.16008(5) 0.0387(2) Uani 1 1 d . U . . .
Si4 Si 0.49087(12) 0.71496(10) 0.10287(6) 0.0560(3) Uani 1 1 d . U . . .
Si5 Si 0.56212(10) 0.80717(11) 0.38245(7) 0.0574(3) Uani 1 1 d . U . . .
Si6 Si 0.30788(10) 0.65608(10) 0.44902(5) 0.0464(3) Uani 1 1 d . U . . .
C23 C 0.5668(13) 0.3227(17) 0.2098(8) 0.040(3) Uani 0.306(15) 1 d . U P B 1
H23A H 0.6302 0.3715 0.1765 0.048 Uiso 0.306(15) 1 calc R U P B 1
H23B H 0.5806 0.2541 0.2178 0.048 Uiso 0.306(15) 1 calc R U P B 1
C24 C 0.5686(12) 0.3925(14) 0.2827(7) 0.042(3) Uani 0.306(15) 1 d . U P B 1
H24A H 0.6422 0.4088 0.3162 0.051 Uiso 0.306(15) 1 calc R U P B 1
H24B H 0.5683 0.4676 0.2747 0.051 Uiso 0.306(15) 1 calc R U P B 1
C14 C 0.475(3) 0.745(3) 0.0107(15) 0.076(7) Uani 0.306(15) 1 d . U P B 1
H14A H 0.3865 0.7173 -0.0035 0.114 Uiso 0.306(15) 1 calc R U P B 1
H14B H 0.5100 0.7038 -0.0242 0.114 Uiso 0.306(15) 1 calc R U P B 1
H14C H 0.5211 0.8294 0.0084 0.114 Uiso 0.306(15) 1 calc R U P B 1
C12 C 0.681(2) 0.808(2) 0.1298(13) 0.055(4) Uani 0.306(15) 1 d . U P B 1
H12A H 0.7267 0.7803 0.0935 0.083 Uiso 0.306(15) 1 calc R U P B 1
H12B H 0.6997 0.7951 0.1805 0.083 Uiso 0.306(15) 1 calc R U P B 1
H12C H 0.7082 0.8915 0.1281 0.083 Uiso 0.306(15) 1 calc R U P B 1
C23A C 0.5777(6) 0.3762(8) 0.2071(4) 0.0450(16) Uani 0.694(15) 1 d . U P B 2
H23C H 0.6391 0.3660 0.1739 0.054 Uiso 0.694(15) 1 calc R U P B 2
H23D H 0.5907 0.4584 0.2103 0.054 Uiso 0.694(15) 1 calc R U P B 2
C14A C 0.4194(13) 0.7108(12) 0.0041(6) 0.077(3) Uani 0.694(15) 1 d . U P B 2
H14D H 0.4341 0.6560 -0.0322 0.115 Uiso 0.694(15) 1 calc R U P B 2
H14E H 0.4592 0.7895 -0.0118 0.115 Uiso 0.694(15) 1 calc R U P B 2
H14F H 0.3290 0.6848 0.0066 0.115 Uiso 0.694(15) 1 calc R U P B 2
C12A C 0.6576(12) 0.7870(12) 0.0987(8) 0.089(4) Uani 0.694(15) 1 d . U P B 2
H12D H 0.6864 0.8718 0.1004 0.134 Uiso 0.694(15) 1 calc R U P B 2
H12E H 0.6813 0.7574 0.0518 0.134 Uiso 0.694(15) 1 calc R U P B 2
H12F H 0.6965 0.7714 0.1416 0.134 Uiso 0.694(15) 1 calc R U P B 2
C24A C 0.5860(5) 0.3416(8) 0.2834(3) 0.0440(18) Uani 0.694(15) 1 d . U P B 2
H24C H 0.6529 0.4067 0.3165 0.053 Uiso 0.694(15) 1 calc R U P B 2
H24D H 0.6016 0.2717 0.2801 0.053 Uiso 0.694(15) 1 calc R U P B 2

loop_
_atom_site_aniso_label
_atom_site_aniso_U_11
_atom_site_aniso_U_22
_atom_site_aniso_U_33
_atom_site_aniso_U_23
_atom_site_aniso_U_13
_atom_site_aniso_U_12
O1_2 0.043(4) 0.028(4) 0.034(4) -0.006(3) -0.017(3) 0.013(3)
C1_2 0.046(4) 0.053(5) 0.055(5) 0.002(3) -0.017(3) 0.007(3)
C2_2 0.055(5) 0.065(5) 0.057(5) -0.002(4) -0.021(3) 0.011(4)
C3_2 0.078(6) 0.071(5) 0.063(5) 0.004(4) -0.040(5) 0.001(5)
C4_2 0.067(6) 0.042(4) 0.051(4) 0.006(3) -0.032(4) 0.012(4)
O1_1 0.078(4) 0.055(3) 0.037(2) -0.0026(18) -0.011(2) 0.043(2)
C1_1 0.119(4) 0.079(3) 0.073(4) 0.016(3) -0.026(3) 0.020(3)
C2_1 0.096(4) 0.089(5) 0.081(4) 0.032(4) -0.019(3) 0.009(3)
C3_1 0.083(4) 0.087(5) 0.069(4) 0.026(3) -0.029(3) 0.006(3)
C4_1 0.075(4) 0.078(4) 0.043(3) 0.011(2) -0.018(2) 0.013(3)
C1 0.0321(14) 0.0302(15) 0.0346(16) 0.0079(12) -0.0048(12) 0.0125(12)
O1 0.0442(11) 0.0364(12) 0.0259(11) 0.0032(9) -0.0009(8) 0.0233(10)
Cl1 0.0523(5) 0.0237(4) 0.0425(5) 0.0055(3) 0.0006(4) 0.0160(3)
C2 0.088(3) 0.064(3) 0.045(2) -0.014(2) -0.029(2) 0.034(2)
O2 0.0415(12) 0.0465(14) 0.0467(14) 0.0246(11) 0.0027(10) 0.0163(10)
C3 0.046(2) 0.037(2) 0.098(3) 0.012(2) -0.025(2) 0.0074(16)
C4 0.060(2) 0.056(3) 0.080(3) 0.001(2) -0.039(2) 0.022(2)
C5 0.0387(17) 0.059(2) 0.083(3) 0.031(2) 0.0173(18) 0.0285(17)
C6 0.057(2) 0.051(2) 0.068(3) 0.0148(19) -0.0092(19) 0.0310(19)
C7 0.058(2) 0.050(2) 0.0391(19) 0.0107(15) 0.0105(15) 0.0368(17)
C8 0.0461(17) 0.0306(15) 0.0302(16) 0.0119(13) 0.0111(14) 0.0207(13)
C9 0.081(3) 0.066(3) 0.038(2) 0.0222(18) 0.0069(18) 0.043(2)
C10 0.0511(19) 0.0269(16) 0.049(2) 0.0116(14) 0.0097(15) 0.0159(14)
C11 0.073(2) 0.048(2) 0.079(3) 0.041(2) 0.040(2) 0.034(2)
C13 0.143(4) 0.061(3) 0.055(3) 0.019(2) 0.045(3) 0.067(3)
C15 0.0414(15) 0.0335(16) 0.0279(15) -0.0015(12) -0.0106(12) 0.0208(13)
C16 0.047(2) 0.061(3) 0.109(4) 0.005(3) -0.025(2) 0.003(2)
C17 0.092(4) 0.140(6) 0.091(4) 0.012(4) -0.058(3) 0.038(4)
C18 0.052(2) 0.091(3) 0.105(4) 0.036(3) 0.009(2) 0.047(2)
C19 0.123(4) 0.119(4) 0.0257(19) 0.000(2) -0.002(2) 0.089(4)
C20 0.104(3) 0.092(3) 0.046(2) 0.037(2) 0.019(2) 0.075(3)
C21 0.078(2) 0.059(2) 0.057(2) 0.037(2) 0.037(2) 0.043(2)
C22 0.0502(17) 0.0437(19) 0.0306(16) 0.0075(14) 0.0044(13) 0.0252(15)
C25 0.0489(17) 0.048(2) 0.0296(16) 0.0020(14) -0.0053(13) 0.0197(15)
C26 0.054(2) 0.060(2) 0.045(2) 0.0236(18) 0.0072(16) 0.0291(18)
C27 0.062(2) 0.069(3) 0.043(2) 0.0196(19) 0.0102(17) 0.033(2)
C28 0.068(2) 0.056(2) 0.074(3) 0.018(2) 0.014(2) 0.030(2)
C29 0.051(2) 0.079(3) 0.089(3) 0.046(3) 0.016(2) 0.034(2)
Li1 0.044(2) 0.032(2) 0.029(2) 0.0023(19) -0.0030(19) 0.019(2)
Sc1 0.0274(3) 0.0217(3) 0.0188(3) 0.0046(2) -0.00198(19) 0.0106(2)
Si1 0.0440(5) 0.0374(5) 0.0567(7) 0.0023(5) -0.0255(5) 0.0129(4)
Si2 0.0341(4) 0.0388(5) 0.0498(6) 0.0158(4) 0.0035(4) 0.0202(4)
Si3 0.0506(5) 0.0357(5) 0.0377(5) 0.0197(4) 0.0133(4) 0.0230(4)
Si4 0.0897(8) 0.0540(6) 0.0474(6) 0.0260(5) 0.0383(6) 0.0485(6)
Si5 0.0415(5) 0.0624(7) 0.0647(7) 0.0065(6) -0.0235(5) 0.0207(5)
Si6 0.0731(7) 0.0662(7) 0.0248(5) 0.0133(4) 0.0049(4) 0.0517(6)
C23 0.042(5) 0.034(8) 0.045(5) 0.013(5) 0.005(4) 0.016(5)
C24 0.048(5) 0.032(6) 0.049(5) 0.006(4) -0.012(4) 0.021(4)
C14 0.112(16) 0.103(17) 0.040(7) 0.028(8) 0.037(7) 0.068(14)
C12 0.066(6) 0.059(9) 0.066(11) 0.039(8) 0.032(6) 0.043(6)
C23A 0.043(3) 0.045(4) 0.047(3) 0.018(3) 0.004(2) 0.018(3)
C14A 0.138(9) 0.076(7) 0.032(3) 0.015(4) 0.035(5) 0.060(7)
C12A 0.094(6) 0.099(7) 0.096(9) 0.032(6) 0.060(5) 0.058(5)
C24A 0.038(2) 0.048(4) 0.042(3) 0.014(3) -0.0018(19) 0.014(2)

loop_
_atom_type_symbol
_atom_type_description
_atom_type_scat_dispersion_real
_atom_type_scat_dispersion_imag
_atom_type_scat_source
C C 0.0033 0.0016 'International Tables Vol C Tables 4.2.6.8 and 6.1.1.4'
H H 0.0000 0.0000 'International Tables Vol C Tables 4.2.6.8 and 6.1.1.4'
Li Li -0.0003 0.0001 'International Tables Vol C Tables 4.2.6.8 and 6.1.1.4'
O O 0.0106 0.0060 'International Tables Vol C Tables 4.2.6.8 and 6.1.1.4'
Sc Sc 0.2519 0.3716 'International Tables Vol C Tables 4.2.6.8 and 6.1.1.4'
Si Si 0.0817 0.0704 'International Tables Vol C Tables 4.2.6.8 and 6.1.1.4'
Cl Cl 0.1484 0.1585 'International Tables Vol C Tables 4.2.6.8 and 6.1.1.4'

loop_
_geom_angle_atom_site_label_1
_geom_angle_atom_site_label_2
_geom_angle_atom_site_label_3
_geom_angle
_geom_angle_site_symmetry_1
_geom_angle_site_symmetry_3
_geom_angle_publ_flag
C4_2 O1_2 C1_2 92.1(9) . . ?
C4_2 O1_2 Li1 130.0(10) . . ?
C1_2 O1_2 Li1 124.7(9) . . ?
C2_2 C1_2 O1_2 105.9(10) . . ?
C2_2 C1_2 H1C_2 110.6 . . ?
O1_2 C1_2 H1C_2 110.6 . . ?
C2_2 C1_2 H1D_2 110.6 . . ?
O1_2 C1_2 H1D_2 110.6 . . ?
H1C_2 C1_2 H1D_2 108.7 . . ?
C3_2 C2_2 C1_2 100.2(11) . . ?
C3_2 C2_2 H2C_2 111.7 . . ?
C1_2 C2_2 H2C_2 111.7 . . ?
C3_2 C2_2 H2D_2 111.7 . . ?
C1_2 C2_2 H2D_2 111.7 . . ?
H2C_2 C2_2 H2D_2 109.5 . . ?
C4_2 C3_2 C2_2 103.1(10) . . ?
C4_2 C3_2 H3C_2 111.1 . . ?
C2_2 C3_2 H3C_2 111.1 . . ?
C4_2 C3_2 H3D_2 111.1 . . ?
C2_2 C3_2 H3D_2 111.1 . . ?
H3C_2 C3_2 H3D_2 109.1 . . ?
O1_2 C4_2 C3_2 116.1(10) . . ?
O1_2 C4_2 H4C_2 108.3 . . ?
C3_2 C4_2 H4C_2 108.3 . . ?
O1_2 C4_2 H4D_2 108.3 . . ?
C3_2 C4_2 H4D_2 108.3 . . ?
H4C_2 C4_2 H4D_2 107.4 . . ?
C4_1 O1_1 C1_1 99.2(6) . . ?
C4_1 O1_1 Li1 134.2(7) . . ?
C1_1 O1_1 Li1 125.7(6) . . ?
C2_1 C1_1 O1_1 100.1(7) . . ?
C2_1 C1_1 H1A_1 111.7 . . ?
O1_1 C1_1 H1A_1 111.7 . . ?
C2_1 C1_1 H1B_1 111.7 . . ?
O1_1 C1_1 H1B_1 111.7 . . ?
H1A_1 C1_1 H1B_1 109.5 . . ?
C3_1 C2_1 C1_1 102.7(9) . . ?
C3_1 C2_1 H2A_1 111.2 . . ?
C1_1 C2_1 H2A_1 111.2 . . ?
C3_1 C2_1 H2B_1 111.2 . . ?
C1_1 C2_1 H2B_1 111.2 . . ?
H2A_1 C2_1 H2B_1 109.1 . . ?
C4_1 C3_1 C2_1 103.6(7) . . ?
C4_1 C3_1 H3A_1 111.0 . . ?
C2_1 C3_1 H3A_1 111.0 . . ?
C4_1 C3_1 H3B_1 111.0 . . ?
C2_1 C3_1 H3B_1 111.0 . . ?
H3A_1 C3_1 H3B_1 109.0 . . ?
O1_1 C4_1 C3_1 115.5(7) . . ?
O1_1 C4_1 H4A_1 108.4 . . ?
C3_1 C4_1 H4A_1 108.4 . . ?
O1_1 C4_1 H4B_1 108.4 . . ?
C3_1 C4_1 H4B_1 108.4 . . ?
H4A_1 C4_1 H4B_1 107.5 . . ?
Si2 C1 Si1 115.09(15) . . ?
Si2 C1 Sc1 128.48(16) . . ?
Si1 C1 Sc1 110.87(14) . . ?
Si2 C1 H1 97.8 . . ?
Si1 C1 H1 97.8 . . ?
Sc1 C1 H1 97.8 . . ?
C22 O1 C25 108.9(2) . . ?
C22 O1 Li1 118.2(2) . . ?
C25 O1 Li1 124.2(2) . . ?
Li1 Cl1 Sc1 177.26(13) . . ?
Si1 C2 H2E 109.5 . . ?
Si1 C2 H2F 109.5 . . ?
H2E C2 H2F 109.5 . . ?
Si1 C2 H2G 109.5 . . ?
H2E C2 H2G 109.5 . . ?
H2F C2 H2G 109.5 . . ?
C26 O2 C29 107.4(3) . . ?
C26 O2 Li1 125.2(2) . . ?
C29 O2 Li1 124.1(3) . . ?
Si1 C3 H3E 109.5 . . ?
Si1 C3 H3F 109.5 . . ?
H3E C3 H3F 109.5 . . ?
Si1 C3 H3G 109.5 . . ?
H3E C3 H3G 109.5 . . ?
H3F C3 H3G 109.5 . . ?
Si1 C4 H4E 109.5 . . ?
Si1 C4 H4F 109.5 . . ?
H4E C4 H4F 109.5 . . ?
Si1 C4 H4G 109.5 . . ?
H4E C4 H4G 109.5 . . ?
H4F C4 H4G 109.5 . . ?
Si2 C5 H5A 109.5 . . ?
Si2 C5 H5B 109.5 . . ?
H5A C5 H5B 109.5 . . ?
Si2 C5 H5C 109.5 . . ?
H5A C5 H5C 109.5 . . ?
H5B C5 H5C 109.5 . . ?
Si2 C6 H6A 109.5 . . ?
Si2 C6 H6B 109.5 . . ?
H6A C6 H6B 109.5 . . ?
Si2 C6 H6C 109.5 . . ?
H6A C6 H6C 109.5 . . ?
H6B C6 H6C 109.5 . . ?
Si2 C7 H7A 109.5 . . ?
Si2 C7 H7B 109.5 . . ?
H7A C7 H7B 109.5 . . ?
Si2 C7 H7C 109.5 . . ?
H7A C7 H7C 109.5 . . ?
H7B C7 H7C 109.5 . . ?
Si4 C8 Si3 115.71(16) . . ?
Si4 C8 Sc1 126.05(16) . . ?
Si3 C8 Sc1 114.55(14) . . ?
Si4 C8 H8 98(3) . . ?
Si3 C8 H8 107(3) . . ?
Sc1 C8 H8 85(3) . . ?
Si3 C9 H9A 109.5 . . ?
Si3 C9 H9B 109.5 . . ?
H9A C9 H9B 109.5 . . ?
Si3 C9 H9C 109.5 . . ?
H9A C9 H9C 109.5 . . ?
H9B C9 H9C 109.5 . . ?
Si3 C10 H10A 109.5 . . ?
Si3 C10 H10B 109.5 . . ?
H10A C10 H10B 109.5 . . ?
Si3 C10 H10C 109.5 . . ?
H10A C10 H10C 109.5 . . ?
H10B C10 H10C 109.5 . . ?
Si3 C11 H11A 109.5 . . ?
Si3 C11 H11B 109.5 . . ?
H11A C11 H11B 109.5 . . ?
Si3 C11 H11C 109.5 . . ?
H11A C11 H11C 109.5 . . ?
H11B C11 H11C 109.5 . . ?
Si4 C13 H13A 109.5 . . ?
Si4 C13 H13B 109.5 . . ?
H13A C13 H13B 109.5 . . ?
Si4 C13 H13C 109.5 . . ?
H13A C13 H13C 109.5 . . ?
H13B C13 H13C 109.5 . . ?
Si5 C15 Si6 114.56(15) . . ?
Si5 C15 Sc1 116.48(15) . . ?
Si6 C15 Sc1 111.90(15) . . ?
Si5 C15 H15 104.0 . . ?
Si6 C15 H15 104.0 . . ?
Sc1 C15 H15 104.0 . . ?
Si5 C16 H16A 109.5 . . ?
Si5 C16 H16B 109.5 . . ?
H16A C16 H16B 109.5 . . ?
Si5 C16 H16C 109.5 . . ?
H16A C16 H16C 109.5 . . ?
H16B C16 H16C 109.5 . . ?
Si5 C17 H17A 109.5 . . ?
Si5 C17 H17B 109.5 . . ?
H17A C17 H17B 109.5 . . ?
Si5 C17 H17C 109.5 . . ?
H17A C17 H17C 109.5 . . ?
H17B C17 H17C 109.5 . . ?
Si5 C18 H18A 109.5 . . ?
Si5 C18 H18B 109.5 . . ?
H18A C18 H18B 109.5 . . ?
Si5 C18 H18C 109.5 . . ?
H18A C18 H18C 109.5 . . ?
H18B C18 H18C 109.5 . . ?
Si6 C19 H19A 109.5 . . ?
Si6 C19 H19B 109.5 . . ?
H19A C19 H19B 109.5 . . ?
Si6 C19 H19C 109.5 . . ?
H19A C19 H19C 109.5 . . ?
H19B C19 H19C 109.5 . . ?
Si6 C20 H20A 109.5 . . ?
Si6 C20 H20B 109.5 . . ?
H20A C20 H20B 109.5 . . ?
Si6 C20 H20C 109.5 . . ?
H20A C20 H20C 109.5 . . ?
H20B C20 H20C 109.5 . . ?
Si6 C21 H21A 109.5 . . ?
Si6 C21 H21B 109.5 . . ?
H21A C21 H21B 109.5 . . ?
Si6 C21 H21C 109.5 . . ?
H21A C21 H21C 109.5 . . ?
H21B C21 H21C 109.5 . . ?
O1 C22 C23 103.9(6) . . ?
O1 C22 C23A 106.2(3) . . ?
O1 C22 H22A 111.0 . . ?
C23 C22 H22A 111.0 . . ?
O1 C22 H22B 111.0 . . ?
C23 C22 H22B 111.0 . . ?
H22A C22 H22B 109.0 . . ?
O1 C22 H22C 110.5 . . ?
C23A C22 H22C 110.5 . . ?
O1 C22 H22D 110.5 . . ?
C23A C22 H22D 110.5 . . ?
H22C C22 H22D 108.7 . . ?
C24 C25 O1 101.8(6) . . ?
O1 C25 C24A 105.9(3) . . ?
C24 C25 H25A 111.4 . . ?
O1 C25 H25A 111.4 . . ?
C24 C25 H25B 111.4 . . ?
O1 C25 H25B 111.4 . . ?
H25A C25 H25B 109.3 . . ?
O1 C25 H25C 110.6 . . ?
C24A C25 H25C 110.6 . . ?
O1 C25 H25D 110.6 . . ?
C24A C25 H25D 110.6 . . ?
H25C C25 H25D 108.7 . . ?
O2 C26 C27 106.3(3) . . ?
O2 C26 H26A 110.5 . . ?
C27 C26 H26A 110.5 . . ?
O2 C26 H26B 110.5 . . ?
C27 C26 H26B 110.5 . . ?
H26A C26 H26B 108.7 . . ?
C28 C27 C26 102.1(3) . . ?
C28 C27 H27A 111.4 . . ?
C26 C27 H27A 111.4 . . ?
C28 C27 H27B 111.4 . . ?
C26 C27 H27B 111.4 . . ?
H27A C27 H27B 109.2 . . ?
C29 C28 C27 102.1(3) . . ?
C29 C28 H28A 111.4 . . ?
C27 C28 H28A 111.4 . . ?
C29 C28 H28B 111.4 . . ?
C27 C28 H28B 111.4 . . ?
H28A C28 H28B 109.2 . . ?
O2 C29 C28 107.4(3) . . ?
O2 C29 H29A 110.2 . . ?
C28 C29 H29A 110.2 . . ?
O2 C29 H29B 110.2 . . ?
C28 C29 H29B 110.2 . . ?
H29A C29 H29B 108.5 . . ?
O1_1 Li1 O2 111.8(4) . . ?
O1_1 Li1 O1 108.2(4) . . ?
O2 Li1 O1 111.0(3) . . ?
O2 Li1 O1_2 104.8(5) . . ?
O1 Li1 O1_2 118.9(6) . . ?
O1_1 Li1 Cl1 110.0(4) . . ?
O2 Li1 Cl1 107.7(2) . . ?
O1 Li1 Cl1 108.1(2) . . ?
O1_2 Li1 Cl1 105.7(5) . . ?
C8 Sc1 C1 107.61(12) . . ?
C8 Sc1 C15 108.11(13) . . ?
C1 Sc1 C15 116.46(11) . . ?
C8 Sc1 Cl1 112.25(8) . . ?
C1 Sc1 Cl1 110.87(8) . . ?
C15 Sc1 Cl1 101.54(8) . . ?
C8 Sc1 H8 22.3(12) . . ?
C1 Sc1 H8 125.5(12) . . ?
C15 Sc1 H8 87.0(12) . . ?
Cl1 Sc1 H8 111.1(11) . . ?
C1 Si1 C3 113.05(18) . . ?
C1 Si1 C2 109.15(17) . . ?
C3 Si1 C2 107.9(2) . . ?
C1 Si1 C4 114.46(17) . . ?
C3 Si1 C4 106.88(19) . . ?
C2 Si1 C4 104.9(2) . . ?
C1 Si2 C7 114.59(14) . . ?
C1 Si2 C5 112.67(17) . . ?
C7 Si2 C5 106.60(19) . . ?
C1 Si2 C6 111.10(17) . . ?
C7 Si2 C6 103.62(17) . . ?
C5 Si2 C6 107.64(17) . . ?
C8 Si3 C10 110.49(15) . . ?
C8 Si3 C9 114.08(18) . . ?
C10 Si3 C9 106.79(17) . . ?
C8 Si3 C11 113.96(16) . . ?
C10 Si3 C11 105.39(18) . . ?
C9 Si3 C11 105.51(19) . . ?
C14 Si4 C8 116.6(11) . . ?
C12A Si4 C8 116.0(4) . . ?
C14 Si4 C13 111.5(12) . . ?
C12A Si4 C13 104.8(5) . . ?
C8 Si4 C13 115.23(16) . . ?
C12A Si4 C14A 107.1(5) . . ?
C8 Si4 C14A 110.8(4) . . ?
C13 Si4 C14A 101.6(5) . . ?
C14 Si4 C12 103.4(11) . . ?
C8 Si4 C12 102.2(7) . . ?
C13 Si4 C12 106.0(6) . . ?
C15 Si5 C18 110.37(18) . . ?
C15 Si5 C17 115.7(2) . . ?
C18 Si5 C17 106.1(3) . . ?
C15 Si5 C16 113.88(18) . . ?
C18 Si5 C16 107.9(2) . . ?
C17 Si5 C16 102.2(3) . . ?
C15 Si6 C19 111.9(2) . . ?
C15 Si6 C21 113.98(15) . . ?
C19 Si6 C21 104.2(2) . . ?
C15 Si6 C20 112.70(16) . . ?
C19 Si6 C20 108.71(19) . . ?
C21 Si6 C20 104.8(2) . . ?
C22 C23 C24 100.8(11) . . ?
C22 C23 H23A 111.6 . . ?
C24 C23 H23A 111.6 . . ?
C22 C23 H23B 111.6 . . ?
C24 C23 H23B 111.6 . . ?
H23A C23 H23B 109.4 . . ?
C25 C24 C23 101.0(11) . . ?
C25 C24 H24A 111.6 . . ?
C23 C24 H24A 111.6 . . ?
C25 C24 H24B 111.6 . . ?
C23 C24 H24B 111.6 . . ?
H24A C24 H24B 109.4 . . ?
Si4 C14 H14A 109.5 . . ?
Si4 C14 H14B 109.5 . . ?
H14A C14 H14B 109.5 . . ?
Si4 C14 H14C 109.5 . . ?
H14A C14 H14C 109.5 . . ?
H14B C14 H14C 109.5 . . ?
Si4 C12 H12A 109.5 . . ?
Si4 C12 H12B 109.5 . . ?
H12A C12 H12B 109.5 . . ?
Si4 C12 H12C 109.5 . . ?
H12A C12 H12C 109.5 . . ?
H12B C12 H12C 109.5 . . ?
C24A C23A C22 100.9(5) . . ?
C24A C23A H23C 111.6 . . ?
C22 C23A H23C 111.6 . . ?
C24A C23A H23D 111.6 . . ?
C22 C23A H23D 111.6 . . ?
H23C C23A H23D 109.4 . . ?
Si4 C14A H14D 109.5 . . ?
Si4 C14A H14E 109.5 . . ?
H14D C14A H14E 109.5 . . ?
Si4 C14A H14F 109.5 . . ?
H14D C14A H14F 109.5 . . ?
H14E C14A H14F 109.5 . . ?
Si4 C12A H12D 109.5 . . ?
Si4 C12A H12E 109.5 . . ?
H12D C12A H12E 109.5 . . ?
Si4 C12A H12F 109.5 . . ?
H12D C12A H12F 109.5 . . ?
H12E C12A H12F 109.5 . . ?
C23A C24A C25 102.2(5) . . ?
C23A C24A H24C 111.3 . . ?
C25 C24A H24C 111.3 . . ?
C23A C24A H24D 111.3 . . ?
C25 C24A H24D 111.3 . . ?
H24C C24A H24D 109.2 . . ?

loop_
_geom_bond_atom_site_label_1
_geom_bond_atom_site_label_2
_geom_bond_distance
_geom_bond_site_symmetry_2
_geom_bond_publ_flag
O1_2 C4_2 1.399(12) . ?
O1_2 C1_2 1.502(11) . ?
O1_2 Li1 1.921(13) . ?
C1_2 C2_2 1.444(13) . ?
C1_2 H1C_2 0.9900 . ?
C1_2 H1D_2 0.9900 . ?
C2_2 C3_2 1.421(13) . ?
C2_2 H2C_2 0.9900 . ?
C2_2 H2D_2 0.9900 . ?
C3_2 C4_2 1.409(12) . ?
C3_2 H3C_2 0.9900 . ?
C3_2 H3D_2 0.9900 . ?
C4_2 H4C_2 0.9900 . ?
C4_2 H4D_2 0.9900 . ?
O1_1 C4_1 1.335(8) . ?
O1_1 C1_1 1.535(10) . ?
O1_1 Li1 1.900(10) . ?
C1_1 C2_1 1.482(11) . ?
C1_1 H1A_1 0.9900 . ?
C1_1 H1B_1 0.9900 . ?
C2_1 C3_1 1.448(11) . ?
C2_1 H2A_1 0.9900 . ?
C2_1 H2B_1 0.9900 . ?
C3_1 C4_1 1.390(9) . ?
C3_1 H3A_1 0.9900 . ?
C3_1 H3B_1 0.9900 . ?
C4_1 H4A_1 0.9900 . ?
C4_1 H4B_1 0.9900 . ?
C1 Si2 1.847(3) . ?
C1 Si1 1.869(3) . ?
C1 Sc1 2.246(3) . ?
C1 H1 1.0000 . ?
O1 C22 1.442(4) . ?
O1 C25 1.448(4) . ?
O1 Li1 1.920(5) . ?
Cl1 Li1 2.370(5) . ?
Cl1 Sc1 2.4231(10) . ?
C2 Si1 1.876(5) . ?
C2 H2E 0.9800 . ?
C2 H2F 0.9800 . ?
C2 H2G 0.9800 . ?
O2 C26 1.416(4) . ?
O2 C29 1.446(4) . ?
O2 Li1 1.907(6) . ?
C3 Si1 1.870(4) . ?
C3 H3E 0.9800 . ?
C3 H3F 0.9800 . ?
C3 H3G 0.9800 . ?
C4 Si1 1.886(4) . ?
C4 H4E 0.9800 . ?
C4 H4F 0.9800 . ?
C4 H4G 0.9800 . ?
C5 Si2 1.885(4) . ?
C5 H5A 0.9800 . ?
C5 H5B 0.9800 . ?
C5 H5C 0.9800 . ?
C6 Si2 1.887(4) . ?
C6 H6A 0.9800 . ?
C6 H6B 0.9800 . ?
C6 H6C 0.9800 . ?
C7 Si2 1.873(4) . ?
C7 H7A 0.9800 . ?
C7 H7B 0.9800 . ?
C7 H7C 0.9800 . ?
C8 Si4 1.853(3) . ?
C8 Si3 1.863(3) . ?
C8 Sc1 2.233(3) . ?
C8 H8 0.89(5) . ?
C9 Si3 1.885(4) . ?
C9 H9A 0.9800 . ?
C9 H9B 0.9800 . ?
C9 H9C 0.9800 . ?
C10 Si3 1.884(4) . ?
C10 H10A 0.9800 . ?
C10 H10B 0.9800 . ?
C10 H10C 0.9800 . ?
C11 Si3 1.890(4) . ?
C11 H11A 0.9800 . ?
C11 H11B 0.9800 . ?
C11 H11C 0.9800 . ?
C13 Si4 1.855(4) . ?
C13 H13A 0.9800 . ?
C13 H13B 0.9800 . ?
C13 H13C 0.9800 . ?
C15 Si5 1.836(3) . ?
C15 Si6 1.858(3) . ?
C15 Sc1 2.252(3) . ?
C15 H15 1.0000 . ?
C16 Si5 1.894(5) . ?
C16 H16A 0.9800 . ?
C16 H16B 0.9800 . ?
C16 H16C 0.9800 . ?
C17 Si5 1.893(5) . ?
C17 H17A 0.9800 . ?
C17 H17B 0.9800 . ?
C17 H17C 0.9800 . ?
C18 Si5 1.887(5) . ?
C18 H18A 0.9800 . ?
C18 H18B 0.9800 . ?
C18 H18C 0.9800 . ?
C19 Si6 1.863(4) . ?
C19 H19A 0.9800 . ?
C19 H19B 0.9800 . ?
C19 H19C 0.9800 . ?
C20 Si6 1.890(4) . ?
C20 H20A 0.9800 . ?
C20 H20B 0.9800 . ?
C20 H20C 0.9800 . ?
C21 Si6 1.880(4) . ?
C21 H21A 0.9800 . ?
C21 H21B 0.9800 . ?
C21 H21C 0.9800 . ?
C22 C23 1.451(14) . ?
C22 C23A 1.561(7) . ?
C22 H22A 0.9900 . ?
C22 H22B 0.9900 . ?
C22 H22C 0.9900 . ?
C22 H22D 0.9900 . ?
C25 C24 1.445(13) . ?
C25 C24A 1.567(7) . ?
C25 H25A 0.9900 . ?
C25 H25B 0.9900 . ?
C25 H25C 0.9900 . ?
C25 H25D 0.9900 . ?
C26 C27 1.502(5) . ?
C26 H26A 0.9900 . ?
C26 H26B 0.9900 . ?
C27 C28 1.485(6) . ?
C27 H27A 0.9900 . ?
C27 H27B 0.9900 . ?
C28 C29 1.479(6) . ?
C28 H28A 0.9900 . ?
C28 H28B 0.9900 . ?
C29 H29A 0.9900 . ?
C29 H29B 0.9900 . ?
Sc1 H8 2.33(5) . ?
Si4 C14 1.76(3) . ?
Si4 C12A 1.787(12) . ?
Si4 C14A 1.946(11) . ?
Si4 C12 2.07(2) . ?
C23 C24 1.50(2) . ?
C23 H23A 0.9900 . ?
C23 H23B 0.9900 . ?
C24 H24A 0.9900 . ?
C24 H24B 0.9900 . ?
C14 H14A 0.9800 . ?
C14 H14B 0.9800 . ?
C14 H14C 0.9800 . ?
C12 H12A 0.9800 . ?
C12 H12B 0.9800 . ?
C12 H12C 0.9800 . ?
C23A C24A 1.497(10) . ?
C23A H23C 0.9900 . ?
C23A H23D 0.9900 . ?
C14A H14D 0.9800 . ?
C14A H14E 0.9800 . ?
C14A H14F 0.9800 . ?
C12A H12D 0.9800 . ?
C12A H12E 0.9800 . ?
C12A H12F 0.9800 . ?
C24A H24C 0.9900 . ?
C24A H24D 0.9900 . ?
